data_4131789
loop_
_publ_author_name
'Rauch, Michael'
'Parkin, Gerard'

_publ_section_title
;
 Zinc and Magnesium Catalysts for the Hydrosilylation of Carbon Dioxide.
;
_journal_issue 50
_journal_name_full 'Journal of the American Chemical Society'
_journal_page_first 18162
_journal_page_last 18165
_journal_paper_doi 10.1021/jacs.7b10776
_journal_volume 139
_journal_year 2017
_chemical_formula_sum 'C62 H58 B F15 Mg N6 O2 Si3'
_chemical_formula_weight 1323.53
_space_group_crystal_system monoclinic
_space_group_IT_number 14
_space_group_name_Hall '-P 2yn'
_space_group_name_H-M_alt 'P 1 21/n 1'
_atom_sites_solution_hydrogens mixed
_audit_creation_method SHELXL-2014/7
_cell_angle_alpha 90
_cell_angle_beta 116.4314(6)
_cell_angle_gamma 90
_cell_formula_units_Z 4
_cell_length_a 16.8117(8)
_cell_length_b 23.2859(11)
_cell_length_c 18.0206(8)
_cell_measurement_reflns_used 9827
_cell_measurement_temperature 113(2)
_cell_measurement_theta_max 30.56
_cell_measurement_theta_min 2.16
_cell_volume 6317.2(5)
_computing_cell_refinement 'Bruker SAINT'
_computing_data_collection 'Bruker APEX2'
_computing_data_reduction 'Bruker SAINT'
_computing_molecular_graphics 'Bruker SHELXTL'
_computing_publication_material 'Bruker SHELXTL'
_computing_structure_refinement 'SHELXL-2014/7 (Sheldrick, 2014)'
_computing_structure_solution 'SHELXS-97 (Sheldrick 2008)'
_diffrn_ambient_temperature 113(2)
_diffrn_measured_fraction_theta_full 1.000
_diffrn_measured_fraction_theta_max 0.999
_diffrn_measurement_device_type 'Bruker APEX-II CCD'
_diffrn_measurement_method '\f and \w scans'
_diffrn_radiation_type MoK\a
_diffrn_radiation_wavelength 0.71073
_diffrn_reflns_av_R_equivalents 0.0453
_diffrn_reflns_av_unetI/netI 0.0325
_diffrn_reflns_Laue_measured_fraction_full 1.000
_diffrn_reflns_Laue_measured_fraction_max 0.999
_diffrn_reflns_limit_h_max 24
_diffrn_reflns_limit_h_min -24
_diffrn_reflns_limit_k_max 33
_diffrn_reflns_limit_k_min -33
_diffrn_reflns_limit_l_max 25
_diffrn_reflns_limit_l_min -25
_diffrn_reflns_number 103771
_diffrn_reflns_point_group_measured_fraction_full 1.000
_diffrn_reflns_point_group_measured_fraction_max 0.999
_diffrn_reflns_theta_full 25.242
_diffrn_reflns_theta_max 30.583
_diffrn_reflns_theta_min 1.379
_exptl_absorpt_coefficient_mu 0.178
_exptl_absorpt_correction_T_max 0.7461
_exptl_absorpt_correction_T_min 0.6853
_exptl_absorpt_correction_type empirical
_exptl_absorpt_process_details sadabs
_exptl_crystal_colour colorless
_exptl_crystal_density_diffrn 1.392
_exptl_crystal_description block
_exptl_crystal_F_000 2728
_exptl_crystal_size_max 0.560
_exptl_crystal_size_mid 0.190
_exptl_crystal_size_min 0.100
_refine_diff_density_max 0.430
_refine_diff_density_min -0.285
_refine_diff_density_rms 0.051
_refine_ls_extinction_method none
_refine_ls_goodness_of_fit_ref 1.018
_refine_ls_hydrogen_treatment mixed
_refine_ls_matrix_type full
_refine_ls_number_parameters 827
_refine_ls_number_reflns 19389
_refine_ls_number_restraints 0
_refine_ls_restrained_S_all 1.018
_refine_ls_R_factor_all 0.0589
_refine_ls_R_factor_gt 0.0400
_refine_ls_shift/su_max 0.001
_refine_ls_shift/su_mean 0.000
_refine_ls_structure_factor_coef Fsqd
_refine_ls_weighting_details 'w=1/[\s^2^(Fo^2^)+(0.0468P)^2^+2.5479P] where P=(Fo^2^+2Fc^2^)/3'
_refine_ls_weighting_scheme calc
_refine_ls_wR_factor_gt 0.0965
_refine_ls_wR_factor_ref 0.1082
_reflns_Friedel_coverage 0.000
_reflns_number_gt 14842
_reflns_number_total 19389
_reflns_threshold_expression 'I > 2\s(I)'
_cod_data_source_file ja7b10776_si_005.cif
_cod_data_source_block mgobcfs10
_cod_original_sg_symbol_H-M 'P 21/n'
_cod_database_code 4131789
_shelx_shelxl_version_number 2014/7
_shelx_space_group_comment
; 
The symmetry employed for this shelxl refinement is uniquely defined 
by the following loop, which should always be used as a source of 
symmetry information in preference to the above space-group names. 
They are only intended as comments. 
;
_shelx_estimated_absorpt_t_min 0.907
_shelx_estimated_absorpt_t_max 0.982

loop_
_space_group_symop_operation_xyz
'x, y, z'
'-x+1/2, y+1/2, -z+1/2'
'-x, -y, -z'
'x-1/2, -y-1/2, z-1/2'

loop_
_atom_site_label
_atom_site_type_symbol
_atom_site_fract_x
_atom_site_fract_y
_atom_site_fract_z
_atom_site_U_iso_or_equiv
_atom_site_adp_type
_atom_site_occupancy
_atom_site_site_symmetry_order
_atom_site_calc_flag
_atom_site_refinement_flags_posn
_atom_site_refinement_flags_adp
Mg Mg 0.66966(3) 0.20336(2) 0.63356(2) 0.01648(8) Uani 1 1 d . .
O1 O 0.56860(6) 0.23101(4) 0.65770(6) 0.02354(19) Uani 1 1 d . .
O2 O 0.48802(6) 0.27197(4) 0.71120(6) 0.02121(18) Uani 1 1 d . .
B B 0.45297(9) 0.27720(6) 0.77677(9) 0.0199(3) Uani 1 1 d . .
Si1 Si 0.76158(2) 0.11205(2) 0.56074(2) 0.02031(7) Uani 1 1 d . .
Si2 Si 0.78987(2) 0.23971(2) 0.54375(2) 0.01996(7) Uani 1 1 d . .
Si3 Si 0.87794(2) 0.18500(2) 0.71874(2) 0.01988(7) Uani 1 1 d . .
N11 N 0.59166(7) 0.14959(5) 0.53335(6) 0.0198(2) Uani 1 1 d . .
N12 N 0.57374(8) 0.08132(5) 0.44049(7) 0.0248(2) Uani 1 1 d . .
N21 N 0.70180(7) 0.29388(4) 0.62577(6) 0.0185(2) Uani 1 1 d . .
N22 N 0.76165(7) 0.36137(5) 0.57769(7) 0.0207(2) Uani 1 1 d . .
N31 N 0.72995(7) 0.15017(5) 0.74166(6) 0.0195(2) Uani 1 1 d . .
N32 N 0.85136(7) 0.13555(5) 0.86046(6) 0.0201(2) Uani 1 1 d . .
F42 F 0.64182(6) 0.29489(4) 0.86303(5) 0.0344(2) Uani 1 1 d . .
F43 F 0.75972(6) 0.24152(4) 0.99882(6) 0.0372(2) Uani 1 1 d . .
F44 F 0.70416(6) 0.16143(4) 1.07553(5) 0.0350(2) Uani 1 1 d . .
F45 F 0.52887(6) 0.13459(4) 1.01159(6) 0.0359(2) Uani 1 1 d . .
F46 F 0.41102(5) 0.18421(4) 0.87446(5) 0.02900(18) Uani 1 1 d . .
F52 F 0.29725(7) 0.31819(5) 0.80024(7) 0.0428(2) Uani 1 1 d . .
F53 F 0.13221(7) 0.27824(6) 0.72425(7) 0.0571(3) Uani 1 1 d . .
F54 F 0.09240(6) 0.18715(6) 0.61843(7) 0.0579(3) Uani 1 1 d . .
F55 F 0.22244(7) 0.13885(5) 0.58840(7) 0.0525(3) Uani 1 1 d . .
F56 F 0.38820(6) 0.17611(4) 0.66580(7) 0.0416(2) Uani 1 1 d . .
F62 F 0.39348(7) 0.36675(5) 0.64931(6) 0.0468(3) Uani 1 1 d . .
F63 F 0.40525(11) 0.47957(5) 0.67242(10) 0.0791(5) Uani 1 1 d . .
F64 F 0.46942(11) 0.52436(5) 0.82855(12) 0.0894(5) Uani 1 1 d . .
F65 F 0.52024(12) 0.45222(6) 0.96034(10) 0.0875(5) Uani 1 1 d . .
F66 F 0.50680(9) 0.34004(5) 0.93875(6) 0.0576(3) Uani 1 1 d . .
C1 C 0.54245(8) 0.23352(6) 0.71150(8) 0.0212(2) Uani 1 1 d . .
H1 H 0.5629(10) 0.2058(7) 0.7568(10) 0.022(4) Uiso 1 1 d . .
C2 C 0.79133(8) 0.18179(5) 0.61211(7) 0.0181(2) Uani 1 1 d . .
C41 C 0.52007(8) 0.24275(5) 0.86093(8) 0.0195(2) Uani 1 1 d . .
C42 C 0.61080(9) 0.25494(6) 0.89798(8) 0.0237(3) Uani 1 1 d . .
C43 C 0.67316(9) 0.22859(6) 0.96833(8) 0.0250(3) Uani 1 1 d . .
C44 C 0.64529(9) 0.18815(6) 1.00734(8) 0.0249(3) Uani 1 1 d . .
C45 C 0.55645(9) 0.17469(6) 0.97454(8) 0.0238(3) Uani 1 1 d . .
C46 C 0.49640(9) 0.20130(5) 0.90256(8) 0.0207(2) Uani 1 1 d . .
C51 C 0.35158(8) 0.25150(6) 0.73406(8) 0.0224(2) Uani 1 1 d . .
C52 C 0.28230(9) 0.27389(7) 0.74724(9) 0.0284(3) Uani 1 1 d . .
C53 C 0.19603(10) 0.25330(8) 0.70948(10) 0.0365(4) Uani 1 1 d . .
C54 C 0.17543(10) 0.20783(8) 0.65589(10) 0.0376(4) Uani 1 1 d . .
C55 C 0.24119(10) 0.18323(7) 0.64059(10) 0.0346(3) Uani 1 1 d . .
C56 C 0.32676(9) 0.20508(6) 0.68047(9) 0.0275(3) Uani 1 1 d . .
C61 C 0.45454(9) 0.34666(6) 0.79294(9) 0.0247(3) Uani 1 1 d . .
C62 C 0.42758(11) 0.38557(7) 0.72799(10) 0.0330(3) Uani 1 1 d . .
C63 C 0.43253(14) 0.44478(7) 0.73907(15) 0.0495(5) Uani 1 1 d . .
C64 C 0.46476(15) 0.46715(7) 0.81720(16) 0.0555(6) Uani 1 1 d . .
C65 C 0.48999(15) 0.43105(8) 0.88329(14) 0.0524(5) Uani 1 1 d . .
C66 C 0.48385(12) 0.37223(7) 0.87038(11) 0.0363(3) Uani 1 1 d . .
C101 C 0.78316(11) 0.04788(6) 0.62975(10) 0.0333(3) Uani 1 1 d . .
H10A H 0.7601 0.0134 0.5957 0.050 Uiso 1 1 calc R U
H10B H 0.7534 0.0530 0.6653 0.050 Uiso 1 1 calc R U
H10C H 0.8472 0.0437 0.6643 0.050 Uiso 1 1 calc R U
C102 C 0.81322(11) 0.09515(7) 0.48957(11) 0.0351(3) Uani 1 1 d . .
H10D H 0.8041 0.0545 0.4742 0.053 Uiso 1 1 calc R U
H10E H 0.8770 0.1033 0.5180 0.053 Uiso 1 1 calc R U
H10F H 0.7854 0.1188 0.4395 0.053 Uiso 1 1 calc R U
C103 C 0.63370(9) 0.11439(5) 0.50338(8) 0.0208(2) Uani 1 1 d . .
C104 C 0.50135(9) 0.13824(6) 0.48877(8) 0.0224(2) Uani 1 1 d . .
C105 C 0.42882(9) 0.16199(6) 0.49601(9) 0.0286(3) Uani 1 1 d . .
H10G H 0.4367 0.1908 0.5361 0.034 Uiso 1 1 calc R U
C106 C 0.34515(10) 0.14212(7) 0.44279(11) 0.0384(4) Uani 1 1 d . .
H10H H 0.2947 0.1573 0.4466 0.046 Uiso 1 1 calc R U
C107 C 0.33336(10) 0.10005(7) 0.38343(11) 0.0418(4) Uani 1 1 d . .
H10I H 0.2748 0.0878 0.3474 0.050 Uiso 1 1 calc R U
C108 C 0.40396(10) 0.07588(7) 0.37561(10) 0.0359(3) Uani 1 1 d . .
H10J H 0.3955 0.0471 0.3354 0.043 Uiso 1 1 calc R U
C109 C 0.48892(9) 0.09570(6) 0.42973(8) 0.0256(3) Uani 1 1 d . .
C110 C 0.59512(11) 0.03898(7) 0.39127(9) 0.0348(3) Uani 1 1 d . .
H11A H 0.6610 0.0393 0.4117 0.042 Uiso 1 1 calc R U
C111 C 0.55310(15) 0.05678(11) 0.30027(11) 0.0570(5) Uani 1 1 d . .
H11B H 0.5703 0.0295 0.2686 0.086 Uiso 1 1 calc R U
H11C H 0.5737 0.0953 0.2953 0.086 Uiso 1 1 calc R U
H11D H 0.4883 0.0570 0.2784 0.086 Uiso 1 1 calc R U
C112 C 0.56872(14) -0.02141(7) 0.40463(13) 0.0503(5) Uani 1 1 d . .
H11E H 0.5898 -0.0493 0.3767 0.075 Uiso 1 1 calc R U
H11F H 0.5039 -0.0238 0.3817 0.075 Uiso 1 1 calc R U
H11G H 0.5955 -0.0299 0.4641 0.075 Uiso 1 1 calc R U
C201 C 0.89917(11) 0.25518(7) 0.54346(11) 0.0363(4) Uani 1 1 d . .
H20A H 0.8907 0.2837 0.5006 0.054 Uiso 1 1 calc R U
H20B H 0.9230 0.2197 0.5319 0.054 Uiso 1 1 calc R U
H20C H 0.9409 0.2702 0.5977 0.054 Uiso 1 1 calc R U
C202 C 0.70317(12) 0.23440(7) 0.43310(9) 0.0344(3) Uani 1 1 d . .
H20D H 0.7023 0.2701 0.4039 0.052 Uiso 1 1 calc R U
H20E H 0.6448 0.2282 0.4316 0.052 Uiso 1 1 calc R U
H20F H 0.7172 0.2021 0.4061 0.052 Uiso 1 1 calc R U
C203 C 0.74945(8) 0.30377(5) 0.58382(7) 0.0189(2) Uani 1 1 d . .
C204 C 0.68333(8) 0.34792(5) 0.64839(7) 0.0187(2) Uani 1 1 d . .
C205 C 0.63487(9) 0.36380(6) 0.69115(8) 0.0231(2) Uani 1 1 d . .
H20G H 0.6075 0.3357 0.7104 0.028 Uiso 1 1 calc R U
C206 C 0.62805(9) 0.42168(6) 0.70462(9) 0.0255(3) Uani 1 1 d . .
H20H H 0.5947 0.4333 0.7329 0.031 Uiso 1 1 calc R U
C207 C 0.66908(9) 0.46347(6) 0.67763(8) 0.0260(3) Uani 1 1 d . .
H20I H 0.6641 0.5028 0.6891 0.031 Uiso 1 1 calc R U
C208 C 0.71659(9) 0.44893(6) 0.63476(8) 0.0246(3) Uani 1 1 d . .
H20J H 0.7444 0.4773 0.6164 0.030 Uiso 1 1 calc R U
C209 C 0.72187(8) 0.39041(5) 0.61961(8) 0.0200(2) Uani 1 1 d . .
C210 C 0.79975(9) 0.38733(6) 0.52581(9) 0.0248(3) Uani 1 1 d . .
H21A H 0.8156 0.3551 0.4982 0.030 Uiso 1 1 calc R U
C211 C 0.72999(11) 0.42386(7) 0.45742(10) 0.0354(3) Uani 1 1 d . .
H21B H 0.7544 0.4382 0.4207 0.053 Uiso 1 1 calc R U
H21C H 0.7135 0.4564 0.4823 0.053 Uiso 1 1 calc R U
H21D H 0.6773 0.4004 0.4254 0.053 Uiso 1 1 calc R U
C212 C 0.88503(10) 0.41954(7) 0.57852(11) 0.0336(3) Uani 1 1 d . .
H21E H 0.9095 0.4356 0.5428 0.050 Uiso 1 1 calc R U
H21F H 0.9282 0.3931 0.6186 0.050 Uiso 1 1 calc R U
H21G H 0.8724 0.4507 0.6082 0.050 Uiso 1 1 calc R U
C301 C 0.91705(10) 0.25862(7) 0.76197(10) 0.0330(3) Uani 1 1 d . .
H30A H 0.9586 0.2556 0.8209 0.050 Uiso 1 1 calc R U
H30B H 0.8660 0.2821 0.7554 0.050 Uiso 1 1 calc R U
H30C H 0.9471 0.2766 0.7321 0.050 Uiso 1 1 calc R U
C302 C 0.98043(10) 0.14100(8) 0.74417(10) 0.0354(3) Uani 1 1 d . .
H30D H 1.0293 0.1557 0.7949 0.053 Uiso 1 1 calc R U
H30E H 0.9968 0.1434 0.6984 0.053 Uiso 1 1 calc R U
H30F H 0.9688 0.1009 0.7524 0.053 Uiso 1 1 calc R U
C303 C 0.81864(8) 0.15551(5) 0.78092(7) 0.0193(2) Uani 1 1 d . .
C304 C 0.70491(8) 0.12391(5) 0.79736(8) 0.0194(2) Uani 1 1 d . .
C305 C 0.62142(9) 0.10425(6) 0.78587(9) 0.0242(3) Uani 1 1 d . .
H30G H 0.5707 0.1077 0.7338 0.029 Uiso 1 1 calc R U
C306 C 0.61561(10) 0.07966(6) 0.85324(10) 0.0285(3) Uani 1 1 d . .
H30H H 0.5599 0.0658 0.8473 0.034 Uiso 1 1 calc R U
C307 C 0.69048(11) 0.07480(6) 0.93005(9) 0.0292(3) Uani 1 1 d . .
H30I H 0.6837 0.0590 0.9755 0.035 Uiso 1 1 calc R U
C308 C 0.77399(10) 0.09224(6) 0.94187(8) 0.0263(3) Uani 1 1 d . .
H30J H 0.8246 0.0883 0.9940 0.032 Uiso 1 1 calc R U
C309 C 0.78035(9) 0.11596(5) 0.87321(8) 0.0202(2) Uani 1 1 d . .
C310 C 0.94497(9) 0.14019(6) 0.92286(8) 0.0253(3) Uani 1 1 d . .
H31A H 0.9790 0.1563 0.8941 0.030 Uiso 1 1 calc R U
C311 C 0.98469(11) 0.08156(7) 0.95676(11) 0.0386(4) Uani 1 1 d . .
H31B H 1.0472 0.0861 0.9966 0.058 Uiso 1 1 calc R U
H31C H 0.9803 0.0569 0.9111 0.058 Uiso 1 1 calc R U
H31D H 0.9520 0.0640 0.9844 0.058 Uiso 1 1 calc R U
C312 C 0.95331(12) 0.18282(7) 0.98998(10) 0.0394(4) Uani 1 1 d . .
H31E H 1.0163 0.1900 1.0264 0.059 Uiso 1 1 calc R U
H31F H 0.9248 0.1670 1.0225 0.059 Uiso 1 1 calc R U
H31G H 0.9242 0.2189 0.9642 0.059 Uiso 1 1 calc R U
C701 C 0.31623(17) -0.05500(9) 0.81385(15) 0.0563(5) Uani 1 1 d . .
H70A H 0.3150 -0.0944 0.8270 0.068 Uiso 1 1 calc R U
C702 C 0.25752(15) -0.03469(10) 0.73739(15) 0.0574(5) Uani 1 1 d . .
H70B H 0.2158 -0.0599 0.6977 0.069 Uiso 1 1 calc R U
C703 C 0.25942(16) 0.02226(11) 0.71869(15) 0.0646(6) Uani 1 1 d . .
H70C H 0.2185 0.0366 0.6661 0.077 Uiso 1 1 calc R U
C704 C 0.32079(17) 0.05867(9) 0.77634(14) 0.0601(6) Uani 1 1 d . .
H70D H 0.3224 0.0980 0.7631 0.072 Uiso 1 1 calc R U
C705 C 0.37976(13) 0.03817(8) 0.85299(12) 0.0439(4) Uani 1 1 d . .
H70E H 0.4221 0.0632 0.8926 0.053 Uiso 1 1 calc R U
C706 C 0.37680(14) -0.01870(8) 0.87154(12) 0.0478(4) Uani 1 1 d . .
H70F H 0.4168 -0.0330 0.9245 0.057 Uiso 1 1 calc R U

loop_
_atom_site_aniso_label
_atom_site_aniso_U_11
_atom_site_aniso_U_22
_atom_site_aniso_U_33
_atom_site_aniso_U_23
_atom_site_aniso_U_13
_atom_site_aniso_U_12
Mg 0.01563(19) 0.01851(19) 0.01470(18) -0.00039(15) 0.00621(15) -0.00080(15)
O1 0.0202(4) 0.0294(5) 0.0239(4) -0.0021(4) 0.0124(4) -0.0007(4)
O2 0.0207(4) 0.0239(4) 0.0222(4) 0.0026(3) 0.0124(4) 0.0025(3)
B 0.0206(6) 0.0210(6) 0.0220(6) 0.0025(5) 0.0130(5) 0.0023(5)
Si1 0.02010(16) 0.02024(16) 0.02087(16) -0.00176(13) 0.00939(13) 0.00091(13)
Si2 0.02160(16) 0.02200(16) 0.02010(16) 0.00187(13) 0.01271(14) 0.00168(13)
Si3 0.01456(15) 0.02429(17) 0.01915(16) 0.00030(13) 0.00601(13) -0.00098(13)
N11 0.0171(5) 0.0214(5) 0.0182(5) -0.0010(4) 0.0055(4) -0.0008(4)
N12 0.0254(6) 0.0255(6) 0.0206(5) -0.0064(4) 0.0076(4) -0.0028(4)
N21 0.0176(5) 0.0196(5) 0.0196(5) 0.0002(4) 0.0095(4) -0.0005(4)
N22 0.0223(5) 0.0198(5) 0.0234(5) 0.0017(4) 0.0130(4) -0.0012(4)
N31 0.0173(5) 0.0233(5) 0.0167(5) 0.0013(4) 0.0064(4) -0.0004(4)
N32 0.0194(5) 0.0219(5) 0.0147(5) -0.0002(4) 0.0037(4) 0.0007(4)
F42 0.0266(4) 0.0404(5) 0.0328(4) 0.0094(4) 0.0101(4) -0.0109(4)
F43 0.0212(4) 0.0499(6) 0.0320(5) 0.0012(4) 0.0040(4) -0.0046(4)
F44 0.0383(5) 0.0367(5) 0.0207(4) 0.0057(3) 0.0048(4) 0.0091(4)
F45 0.0430(5) 0.0331(5) 0.0327(5) 0.0140(4) 0.0179(4) -0.0007(4)
F46 0.0241(4) 0.0335(4) 0.0305(4) 0.0078(3) 0.0132(3) -0.0041(3)
F52 0.0367(5) 0.0525(6) 0.0516(6) -0.0094(5) 0.0308(5) 0.0030(4)
F53 0.0256(5) 0.0929(9) 0.0605(7) 0.0020(6) 0.0259(5) 0.0110(5)
F54 0.0207(5) 0.0987(10) 0.0461(6) 0.0010(6) 0.0074(4) -0.0144(5)
F55 0.0432(6) 0.0600(7) 0.0519(6) -0.0191(5) 0.0189(5) -0.0240(5)
F56 0.0329(5) 0.0353(5) 0.0643(7) -0.0181(5) 0.0287(5) -0.0076(4)
F62 0.0519(6) 0.0533(6) 0.0363(5) 0.0218(5) 0.0207(5) 0.0245(5)
F63 0.1081(11) 0.0448(7) 0.1179(12) 0.0518(8) 0.0806(10) 0.0376(7)
F64 0.1175(13) 0.0192(5) 0.1693(16) -0.0053(7) 0.0979(13) -0.0021(6)
F65 0.1210(13) 0.0537(8) 0.0873(10) -0.0421(8) 0.0460(10) -0.0029(8)
F66 0.1001(10) 0.0419(6) 0.0329(5) -0.0033(4) 0.0314(6) 0.0168(6)
C1 0.0195(6) 0.0225(6) 0.0217(6) -0.0004(5) 0.0094(5) -0.0004(5)
C2 0.0171(5) 0.0196(5) 0.0176(5) 0.0009(4) 0.0077(4) 0.0000(4)
C41 0.0214(6) 0.0196(5) 0.0192(5) 0.0002(4) 0.0107(5) 0.0006(4)
C42 0.0252(6) 0.0244(6) 0.0220(6) 0.0005(5) 0.0112(5) -0.0037(5)
C43 0.0211(6) 0.0291(7) 0.0223(6) -0.0039(5) 0.0073(5) -0.0017(5)
C44 0.0296(7) 0.0252(6) 0.0166(5) -0.0004(5) 0.0072(5) 0.0056(5)
C45 0.0318(7) 0.0211(6) 0.0216(6) 0.0026(5) 0.0147(5) 0.0021(5)
C46 0.0234(6) 0.0211(6) 0.0208(6) -0.0002(5) 0.0127(5) 0.0000(5)
C51 0.0197(6) 0.0279(6) 0.0212(6) 0.0077(5) 0.0105(5) 0.0031(5)
C52 0.0253(7) 0.0379(8) 0.0259(7) 0.0071(6) 0.0149(6) 0.0055(6)
C53 0.0206(7) 0.0598(11) 0.0319(8) 0.0132(7) 0.0142(6) 0.0079(7)
C54 0.0184(6) 0.0620(11) 0.0281(7) 0.0114(7) 0.0064(6) -0.0046(7)
C55 0.0290(7) 0.0435(9) 0.0284(7) 0.0009(6) 0.0101(6) -0.0087(6)
C56 0.0221(6) 0.0322(7) 0.0298(7) 0.0030(6) 0.0131(6) -0.0005(5)
C61 0.0270(6) 0.0210(6) 0.0326(7) 0.0036(5) 0.0192(6) 0.0034(5)
C62 0.0354(8) 0.0301(7) 0.0446(9) 0.0130(6) 0.0279(7) 0.0115(6)
C63 0.0583(11) 0.0278(8) 0.0866(15) 0.0259(9) 0.0540(11) 0.0169(8)
C64 0.0667(13) 0.0195(7) 0.1051(18) -0.0020(9) 0.0605(13) 0.0010(8)
C65 0.0646(13) 0.0314(9) 0.0707(13) -0.0181(9) 0.0386(11) -0.0016(8)
C66 0.0473(9) 0.0265(7) 0.0415(9) -0.0026(6) 0.0256(8) 0.0043(6)
C101 0.0357(8) 0.0229(7) 0.0348(8) 0.0029(6) 0.0099(6) 0.0018(6)
C102 0.0365(8) 0.0356(8) 0.0421(9) -0.0103(7) 0.0255(7) -0.0008(6)
C103 0.0226(6) 0.0210(6) 0.0169(5) -0.0027(4) 0.0072(5) -0.0026(5)
C104 0.0186(6) 0.0213(6) 0.0211(6) 0.0001(5) 0.0031(5) -0.0013(5)
C105 0.0198(6) 0.0229(6) 0.0360(7) -0.0025(6) 0.0059(6) 0.0013(5)
C106 0.0187(7) 0.0329(8) 0.0509(10) -0.0033(7) 0.0041(6) 0.0032(6)
C107 0.0198(7) 0.0388(9) 0.0454(9) -0.0061(7) -0.0048(6) -0.0028(6)
C108 0.0287(7) 0.0336(8) 0.0308(7) -0.0084(6) 0.0000(6) -0.0043(6)
C109 0.0234(6) 0.0253(6) 0.0208(6) -0.0018(5) 0.0032(5) -0.0010(5)
C110 0.0350(8) 0.0389(8) 0.0292(7) -0.0169(6) 0.0132(6) -0.0036(6)
C111 0.0643(13) 0.0800(15) 0.0280(9) -0.0159(9) 0.0216(9) -0.0051(11)
C112 0.0546(11) 0.0312(8) 0.0594(12) -0.0188(8) 0.0203(10) -0.0034(8)
C201 0.0339(8) 0.0365(8) 0.0524(10) 0.0110(7) 0.0317(8) 0.0065(6)
C202 0.0461(9) 0.0342(8) 0.0199(6) 0.0027(6) 0.0120(6) 0.0063(7)
C203 0.0177(5) 0.0206(6) 0.0185(5) 0.0013(4) 0.0081(5) -0.0008(4)
C204 0.0169(5) 0.0198(6) 0.0177(5) -0.0002(4) 0.0061(4) -0.0002(4)
C205 0.0228(6) 0.0253(6) 0.0237(6) -0.0018(5) 0.0126(5) -0.0015(5)
C206 0.0246(6) 0.0273(7) 0.0264(6) -0.0046(5) 0.0130(5) 0.0014(5)
C207 0.0283(7) 0.0211(6) 0.0260(6) -0.0020(5) 0.0097(5) 0.0020(5)
C208 0.0265(6) 0.0203(6) 0.0254(6) 0.0008(5) 0.0101(5) -0.0007(5)
C209 0.0198(6) 0.0203(6) 0.0194(5) 0.0007(4) 0.0083(5) 0.0001(4)
C210 0.0289(7) 0.0239(6) 0.0279(6) 0.0028(5) 0.0183(6) -0.0032(5)
C211 0.0402(8) 0.0390(8) 0.0292(7) 0.0103(6) 0.0174(7) -0.0007(7)
C212 0.0290(7) 0.0306(7) 0.0452(9) 0.0000(6) 0.0201(7) -0.0057(6)
C301 0.0298(7) 0.0315(7) 0.0294(7) -0.0032(6) 0.0055(6) -0.0105(6)
C302 0.0215(7) 0.0498(9) 0.0332(8) 0.0027(7) 0.0105(6) 0.0086(6)
C303 0.0181(5) 0.0208(6) 0.0158(5) -0.0005(4) 0.0047(4) 0.0006(4)
C304 0.0219(6) 0.0179(5) 0.0192(5) 0.0006(4) 0.0099(5) 0.0012(4)
C305 0.0240(6) 0.0212(6) 0.0291(7) -0.0008(5) 0.0134(5) -0.0006(5)
C306 0.0350(7) 0.0202(6) 0.0398(8) 0.0007(5) 0.0252(7) -0.0004(5)
C307 0.0465(9) 0.0199(6) 0.0323(7) 0.0034(5) 0.0276(7) 0.0039(6)
C308 0.0387(8) 0.0209(6) 0.0208(6) 0.0025(5) 0.0146(6) 0.0054(5)
C309 0.0246(6) 0.0171(5) 0.0189(5) -0.0003(4) 0.0097(5) 0.0019(5)
C310 0.0197(6) 0.0287(7) 0.0185(6) -0.0003(5) 0.0002(5) 0.0002(5)
C311 0.0280(8) 0.0345(8) 0.0376(8) 0.0028(7) 0.0003(6) 0.0083(6)
C312 0.0379(9) 0.0373(8) 0.0276(7) -0.0107(6) 0.0006(6) -0.0012(7)
C701 0.0821(16) 0.0391(10) 0.0683(14) 0.0054(9) 0.0520(13) -0.0077(10)
C702 0.0524(12) 0.0612(13) 0.0661(14) -0.0114(11) 0.0331(11) -0.0177(10)
C703 0.0583(13) 0.0676(15) 0.0531(13) 0.0110(11) 0.0116(11) 0.0076(11)
C704 0.0783(16) 0.0367(10) 0.0617(13) 0.0131(9) 0.0280(12) 0.0022(10)
C705 0.0497(10) 0.0436(9) 0.0456(10) -0.0025(8) 0.0276(9) -0.0043(8)
C706 0.0632(12) 0.0475(10) 0.0447(10) 0.0124(8) 0.0347(9) 0.0121(9)

loop_
_atom_type_symbol
_atom_type_description
_atom_type_scat_dispersion_real
_atom_type_scat_dispersion_imag
_atom_type_scat_source
C C 0.0033 0.0016 'International Tables Vol C Tables 4.2.6.8 and 6.1.1.4'
H H 0.0000 0.0000 'International Tables Vol C Tables 4.2.6.8 and 6.1.1.4'
B B 0.0013 0.0007 'International Tables Vol C Tables 4.2.6.8 and 6.1.1.4'
N N 0.0061 0.0033 'International Tables Vol C Tables 4.2.6.8 and 6.1.1.4'
O O 0.0106 0.0060 'International Tables Vol C Tables 4.2.6.8 and 6.1.1.4'
F F 0.0171 0.0103 'International Tables Vol C Tables 4.2.6.8 and 6.1.1.4'
Mg Mg 0.0486 0.0363 'International Tables Vol C Tables 4.2.6.8 and 6.1.1.4'
Si Si 0.0817 0.0704 'International Tables Vol C Tables 4.2.6.8 and 6.1.1.4'

loop_
_geom_angle_atom_site_label_1
_geom_angle_atom_site_label_2
_geom_angle_atom_site_label_3
_geom_angle
O1 Mg N11 96.36(4)
O1 Mg N31 95.18(4)
N11 Mg N31 107.31(4)
O1 Mg N21 87.85(4)
N11 Mg N21 126.34(4)
N31 Mg N21 125.60(4)
O1 Mg C2 173.61(5)
N11 Mg C2 89.26(4)
N31 Mg C2 86.01(4)
N21 Mg C2 86.35(4)
O1 Mg Si3 141.92(3)
N11 Mg Si3 117.88(3)
N31 Mg Si3 60.52(3)
N21 Mg Si3 84.84(3)
C2 Mg Si3 34.64(3)
O1 Mg Si2 142.70(3)
N11 Mg Si2 90.91(3)
N31 Mg Si2 117.43(3)
N21 Mg Si2 59.16(3)
C2 Mg Si2 33.63(3)
Si3 Mg Si2 58.125(12)
O1 Mg Si1 152.90(3)
N11 Mg Si1 59.24(3)
N31 Mg Si1 82.58(3)
N21 Mg Si1 115.47(3)
C2 Mg Si1 33.48(3)
Si3 Mg Si1 58.808(12)
Si2 Mg Si1 56.438(12)
C1 O1 Mg 143.84(9)
C1 O2 B 124.67(10)
O2 B C51 106.47(10)
O2 B C41 109.24(10)
C51 B C41 113.50(10)
O2 B C61 103.44(10)
C51 B C61 111.97(10)
C41 B C61 111.56(11)
C2 Si1 C101 116.40(6)
C2 Si1 C102 115.22(7)
C101 Si1 C102 105.88(8)
C2 Si1 C103 103.61(6)
C101 Si1 C103 102.63(7)
C102 Si1 C103 112.52(7)
C101 Si1 Mg 103.99(5)
C102 Si1 Mg 149.69(6)
C103 Si1 Mg 65.05(4)
C2 Si2 C201 115.24(7)
C2 Si2 C202 116.11(7)
C201 Si2 C202 107.94(8)
C2 Si2 C203 102.88(5)
C201 Si2 C203 111.42(7)
C202 Si2 C203 102.38(6)
C201 Si2 Mg 152.71(6)
C202 Si2 Mg 98.77(6)
C203 Si2 Mg 66.79(4)
C2 Si3 C301 116.28(6)
C2 Si3 C302 116.76(7)
C301 Si3 C302 106.45(8)
C2 Si3 C303 102.76(5)
C301 Si3 C303 105.10(6)
C302 Si3 C303 108.64(7)
C301 Si3 Mg 100.70(5)
C302 Si3 Mg 152.76(6)
C303 Si3 Mg 65.37(4)
C103 N11 C104 106.64(10)
C103 N11 Mg 117.98(8)
C104 N11 Mg 135.31(9)
C103 N12 C109 108.13(11)
C103 N12 C110 125.96(12)
C109 N12 C110 125.89(11)
C203 N21 C204 105.96(10)
C203 N21 Mg 115.19(8)
C204 N21 Mg 138.73(8)
C203 N22 C209 107.93(10)
C203 N22 C210 125.07(11)
C209 N22 C210 126.51(11)
C303 N31 C304 106.40(10)
C303 N31 Mg 112.99(8)
C304 N31 Mg 137.48(8)
C303 N32 C309 108.09(10)
C303 N32 C310 124.65(11)
C309 N32 C310 126.98(11)
O1 C1 O2 122.38(12)
Si2 C2 Si3 116.53(7)
Si2 C2 Si1 113.45(6)
Si3 C2 Si1 118.74(7)
Si2 C2 Mg 101.94(5)
Si3 C2 Mg 99.59(5)
Si1 C2 Mg 102.48(5)
C46 C41 C42 113.52(12)
C46 C41 B 126.59(11)
C42 C41 B 119.89(11)
F42 C42 C43 116.22(12)
F42 C42 C41 118.91(12)
C43 C42 C41 124.87(12)
F43 C43 C44 119.90(12)
F43 C43 C42 121.29(12)
C44 C43 C42 118.82(13)
F44 C44 C45 120.39(13)
F44 C44 C43 120.40(13)
C45 C44 C43 119.19(12)
F45 C45 C44 119.55(12)
F45 C45 C46 120.45(12)
C44 C45 C46 119.98(12)
F46 C46 C41 121.02(11)
F46 C46 C45 115.39(11)
C41 C46 C45 123.60(12)
C56 C51 C52 113.37(13)
C56 C51 B 122.69(11)
C52 C51 B 123.94(13)
F52 C52 C53 115.86(13)
F52 C52 C51 120.05(13)
C53 C52 C51 124.08(15)
F53 C53 C54 119.94(14)
F53 C53 C52 120.39(16)
C54 C53 C52 119.66(14)
F54 C54 C53 120.83(15)
F54 C54 C55 119.89(17)
C53 C54 C55 119.28(14)
F55 C55 C54 120.21(14)
F55 C55 C56 120.89(15)
C54 C55 C56 118.90(15)
F56 C56 C51 120.37(12)
F56 C56 C55 114.91(14)
C51 C56 C55 124.68(14)
C62 C61 C66 113.82(13)
C62 C61 B 121.37(13)
C66 C61 B 124.80(12)
F62 C62 C61 120.17(14)
F62 C62 C63 116.42(15)
C61 C62 C63 123.41(17)
F63 C63 C64 120.68(17)
F63 C63 C62 119.5(2)
C64 C63 C62 119.78(17)
F64 C64 C65 120.3(2)
F64 C64 C63 120.2(2)
C65 C64 C63 119.46(16)
F65 C65 C64 120.33(17)
F65 C65 C66 120.2(2)
C64 C65 C66 119.50(19)
F66 C66 C65 115.35(16)
F66 C66 C61 120.69(13)
C65 C66 C61 123.95(17)
N11 C103 N12 110.53(11)
N11 C103 Si1 117.56(9)
N12 C103 Si1 131.47(10)
N11 C104 C105 130.14(12)
N11 C104 C109 109.20(12)
C105 C104 C109 120.66(12)
C106 C105 C104 117.62(14)
C105 C106 C107 121.28(15)
C108 C107 C106 121.99(14)
C107 C108 C109 116.89(14)
N12 C109 C104 105.50(11)
N12 C109 C108 132.95(13)
C104 C109 C108 121.54(14)
N12 C110 C112 110.83(14)
N12 C110 C111 110.17(14)
C112 C110 C111 113.08(15)
N21 C203 N22 111.19(11)
N21 C203 Si2 118.73(9)
N22 C203 Si2 130.08(9)
C205 C204 N21 131.14(12)
C205 C204 C209 119.73(12)
N21 C204 C209 109.13(11)
C206 C205 C204 117.96(12)
C205 C206 C207 121.63(12)
C208 C207 C206 121.49(13)
C207 C208 C209 116.83(12)
N22 C209 C208 131.92(12)
N22 C209 C204 105.76(11)
C208 C209 C204 122.32(12)
N22 C210 C212 111.14(12)
N22 C210 C211 110.19(11)
C212 C210 C211 113.68(12)
N31 C303 N32 110.81(11)
N31 C303 Si3 117.86(9)
N32 C303 Si3 131.26(9)
N31 C304 C305 129.93(12)
N31 C304 C309 109.17(11)
C305 C304 C309 120.83(12)
C306 C305 C304 117.55(13)
C305 C306 C307 121.11(13)
C308 C307 C306 122.16(13)
C307 C308 C309 116.78(13)
N32 C309 C308 133.16(12)
N32 C309 C304 105.44(10)
C308 C309 C304 121.40(12)
N32 C310 C312 110.06(12)
N32 C310 C311 111.62(12)
C312 C310 C311 113.39(13)
C702 C701 C706 120.43(19)
C703 C702 C701 119.6(2)
C702 C703 C704 120.0(2)
C705 C704 C703 120.28(19)
C706 C705 C704 119.38(19)
C705 C706 C701 120.28(19)

loop_
_geom_bond_atom_site_label_1
_geom_bond_atom_site_label_2
_geom_bond_distance
Mg O1 2.0368(10)
Mg N11 2.1071(11)
Mg N31 2.1444(11)
Mg N21 2.1961(11)
Mg C2 2.2998(13)
O1 C1 1.2313(16)
O2 C1 1.2786(15)
O2 B 1.5421(16)
B C51 1.639(2)
B C41 1.6411(19)
B C61 1.642(2)
Si1 C2 1.8253(13)
Si1 C101 1.8734(15)
Si1 C102 1.8826(15)
Si1 C103 1.9275(13)
Si2 C2 1.8195(12)
Si2 C201 1.8748(15)
Si2 C202 1.8784(15)
Si2 C203 1.9091(13)
Si3 C2 1.8241(12)
Si3 C301 1.8766(15)
Si3 C302 1.8777(15)
Si3 C303 1.9276(13)
N11 C103 1.3427(16)
N11 C104 1.3908(16)
N12 C103 1.3697(16)
N12 C109 1.3917(18)
N12 C110 1.4738(18)
N21 C203 1.3437(15)
N21 C204 1.3994(16)
N22 C203 1.3687(16)
N22 C209 1.3874(16)
N22 C210 1.4773(16)
N31 C303 1.3417(16)
N31 C304 1.3910(16)
N32 C303 1.3678(15)
N32 C309 1.3893(17)
N32 C310 1.4757(16)
F42 C42 1.3515(15)
F43 C43 1.3411(16)
F44 C44 1.3395(15)
F45 C45 1.3448(15)
F46 C46 1.3520(15)
F52 C52 1.3513(18)
F53 C53 1.3468(18)
F54 C54 1.3407(18)
F55 C55 1.337(2)
F56 C56 1.3546(17)
F62 C62 1.344(2)
F63 C63 1.348(2)
F64 C64 1.345(2)
F65 C65 1.342(2)
F66 C66 1.344(2)
C41 C46 1.3852(17)
C41 C42 1.3950(18)
C42 C43 1.3782(19)
C43 C44 1.376(2)
C44 C45 1.376(2)
C45 C46 1.3855(18)
C51 C56 1.384(2)
C51 C52 1.3896(19)
C52 C53 1.385(2)
C53 C54 1.370(3)
C54 C55 1.378(2)
C55 C56 1.387(2)
C61 C62 1.387(2)
C61 C66 1.390(2)
C62 C63 1.390(2)
C63 C64 1.367(3)
C64 C65 1.362(3)
C65 C66 1.385(2)
C104 C105 1.3969(19)
C104 C109 1.3996(19)
C105 C106 1.383(2)
C106 C107 1.398(2)
C107 C108 1.376(2)
C108 C109 1.4015(19)
C110 C112 1.526(3)
C110 C111 1.526(2)
C204 C205 1.3976(17)
C204 C209 1.4024(17)
C205 C206 1.3832(19)
C206 C207 1.399(2)
C207 C208 1.378(2)
C208 C209 1.4003(18)
C210 C212 1.519(2)
C210 C211 1.527(2)
C304 C305 1.4013(18)
C304 C309 1.4027(17)
C305 C306 1.3846(19)
C306 C307 1.401(2)
C307 C308 1.384(2)
C308 C309 1.4017(18)
C310 C312 1.522(2)
C310 C311 1.523(2)
C701 C702 1.373(3)
C701 C706 1.375(3)
C702 C703 1.372(3)
C703 C704 1.381(3)
C704 C705 1.378(3)
C705 C706 1.372(3)
